data_4021953
loop_
_publ_author_name
'Tony V. Robinson'
'Dennis K. Taylor'
'Edward R. T. Tiekink'

_publ_section_title
;
 Osmium Catalyzed Dihydroxylation of 1,2-Dioxines: A New Entry
 for Stereoselective Sugar Synthesis
;
_journal_name_full 'Journal of Organic Chemistry'
_journal_page_first 7236
_journal_page_last 7244
_journal_paper_doi 10.1021/jo060949p
_journal_volume 71
_journal_year 2006
_chemical_formula_moiety 'C10 H22 O4'
_chemical_formula_sum 'C10 H22 O4'
_chemical_formula_weight 206.28
_chemical_melting_point 450
_chemical_name_systematic meso-(4R,5R,6S,7S)decane-4,5,6,7-tetraol
_space_group_IT_number 14
_symmetry_cell_setting monoclinic
_symmetry_space_group_name_Hall '-P 2ybc'
_symmetry_space_group_name_H-M 'P 1 21/c 1'
_atom_sites_solution_hydrogens geom
_atom_sites_solution_primary direct
_atom_sites_solution_secondary difmap
_audit_creation_method SHELXL-97
_cell_angle_alpha 90
_cell_angle_beta 101.650(7)
_cell_angle_gamma 90
_cell_formula_units_Z 2
_cell_length_a 8.547(3)
_cell_length_b 6.899(2)
_cell_length_c 9.743(3)
_cell_measurement_reflns_used 2369
_cell_measurement_temperature 223(2)
_cell_measurement_theta_max 29.4
_cell_measurement_theta_min 2.5
_cell_volume 562.7(3)
_computing_cell_refinement 'SAINT (Bruker, 2000)'
_computing_data_collection 'SMART (Bruker, 2000)'
_computing_data_reduction 'SAINT (Bruker, 2000)'
_computing_molecular_graphics 'ORTEPII (Johnson, 1976)'
_computing_publication_material 'SHELXL-97 (Sheldrick, 1997)'
_computing_structure_refinement 'SHELXL-97 (Sheldrick, 1997)'
_computing_structure_solution 'SIR-92 (Altomare et al., 1992)'
_diffrn_ambient_temperature 223(2)
_diffrn_measured_fraction_theta_full 0.994
_diffrn_measured_fraction_theta_max 0.994
_diffrn_measurement_device_type 'Bruker AXS SMART CCD diffractometer'
_diffrn_measurement_method '\w scans'
_diffrn_radiation_monochromator graphite
_diffrn_radiation_source 'fine-focus sealed tube'
_diffrn_radiation_type MoK\a
_diffrn_radiation_wavelength 0.71069
_diffrn_reflns_av_R_equivalents 0.024
_diffrn_reflns_av_sigmaI/netI 0.028
_diffrn_reflns_limit_h_max 7
_diffrn_reflns_limit_h_min -11
_diffrn_reflns_limit_k_max 9
_diffrn_reflns_limit_k_min -8
_diffrn_reflns_limit_l_max 13
_diffrn_reflns_limit_l_min -13
_diffrn_reflns_number 4404
_diffrn_reflns_theta_full 30.0
_diffrn_reflns_theta_max 30.0
_diffrn_reflns_theta_min 2.4
_diffrn_standards_decay_% 0
_diffrn_standards_number 0
_exptl_absorpt_coefficient_mu 0.092
_exptl_absorpt_correction_T_max 1
_exptl_absorpt_correction_T_min 0.813
_exptl_absorpt_correction_type multi-scan
_exptl_absorpt_process_details 'SADABS (Bruker, 2000)'
_exptl_crystal_colour colourless
_exptl_crystal_density_diffrn 1.218
_exptl_crystal_density_method 'not measured'
_exptl_crystal_description block
_exptl_crystal_F_000 228
_exptl_crystal_size_max 0.36
_exptl_crystal_size_mid 0.18
_exptl_crystal_size_min 0.16
_refine_diff_density_max 0.53
_refine_diff_density_min -0.33
_refine_diff_density_rms 0.086
_refine_ls_extinction_method none
_refine_ls_goodness_of_fit_ref 1.10
_refine_ls_hydrogen_treatment mixed
_refine_ls_matrix_type full
_refine_ls_number_parameters 66
_refine_ls_number_reflns 1619
_refine_ls_number_restraints 0
_refine_ls_restrained_S_all 1.10
_refine_ls_R_factor_all 0.050
_refine_ls_R_factor_gt 0.046
_refine_ls_shift/su_max <0.001
_refine_ls_shift/su_mean 0.000
_refine_ls_structure_factor_coef Fsqd
_refine_ls_weighting_details 'calc w=1/[\s^2^(Fo^2^)+(0.0785P)^2^+0.071P] where P=(Fo^2^+2Fc^2^)/3'
_refine_ls_weighting_scheme calc
_refine_ls_wR_factor_gt 0.124
_refine_ls_wR_factor_ref 0.128
_reflns_number_gt 1425
_reflns_number_total 1619
_reflns_threshold_expression I>2\s(I)
_cod_data_source_file jo060949prom20060507_093336.cif
_cod_depositor_comments
;
The following automatic conversions were performed:

'_chemical_melting_point' value '450 K' was changed to '450' - the
value should be numeric and without a unit designator.

Automatic conversion script
Id: cif_fix_values 1646 2011-03-28 12:23:43Z adriana 
;
_cod_original_sg_symbol_H-M 'P 21/c'
_cod_database_code 4021953

loop_
_symmetry_equiv_pos_as_xyz
'x, y, z'
'-x, y+1/2, -z+1/2'
'-x, -y, -z'
'x, -y-1/2, z-1/2'

loop_
_atom_site_label
_atom_site_type_symbol
_atom_site_fract_x
_atom_site_fract_y
_atom_site_fract_z
_atom_site_U_iso_or_equiv
_atom_site_adp_type
_atom_site_occupancy
_atom_site_symmetry_multiplicity
_atom_site_calc_flag
_atom_site_refinement_flags
O4 O 0.07382(9) 0.38985(9) 0.65434(7) 0.0238(2) Uani 1 1 d .
H4 H 0.0290 0.3814 0.7222 0.036 Uiso 1 1 calc R
O5 O -0.05420(8) 0.20717(9) 0.38766(6) 0.02253(19) Uani 1 1 d .
H5 H -0.0632 0.3246 0.4030 0.034 Uiso 1 1 calc R
C1 C 0.57349(13) 0.28495(18) 0.62073(14) 0.0377(3) Uani 1 1 d .
H1A H 0.6579 0.3400 0.6917 0.057 Uiso 1 1 calc R
H1B H 0.5675 0.3543 0.5332 0.057 Uiso 1 1 calc R
H1C H 0.5962 0.1493 0.6073 0.057 Uiso 1 1 calc R
C2 C 0.41496(12) 0.30264(16) 0.66776(11) 0.0310(2) Uani 1 1 d .
H2A H 0.3940 0.4398 0.6832 0.037 Uiso 1 1 calc R
H2B H 0.4228 0.2349 0.7573 0.037 Uiso 1 1 calc R
C3 C 0.27577(11) 0.21963(15) 0.56232(10) 0.0278(2) Uani 1 1 d .
H3A H 0.2547 0.3035 0.4794 0.033 Uiso 1 1 calc R
H3B H 0.3058 0.0916 0.5326 0.033 Uiso 1 1 calc R
C4 C 0.12373(10) 0.20033(11) 0.61898(8) 0.0186(2) Uani 1 1 d .
H4A H 0.1476 0.1216 0.7057 0.022 Uiso 1 1 calc R
C5 C -0.01569(10) 0.10541(11) 0.51781(8) 0.0172(2) Uani 1 1 d .
H5A H -0.1105 0.1082 0.5617 0.021 Uiso 1 1 calc R

loop_
_atom_site_aniso_label
_atom_site_aniso_U_11
_atom_site_aniso_U_22
_atom_site_aniso_U_33
_atom_site_aniso_U_23
_atom_site_aniso_U_13
_atom_site_aniso_U_12
O4 0.0366(4) 0.0144(3) 0.0222(3) -0.0025(2) 0.0100(3) -0.0002(2)
O5 0.0339(4) 0.0144(3) 0.0187(3) 0.0008(2) 0.0039(3) 0.0014(2)
C1 0.0245(5) 0.0391(6) 0.0487(7) 0.0003(5) 0.0058(4) -0.0040(4)
C2 0.0260(5) 0.0342(5) 0.0315(5) -0.0070(4) 0.0028(4) -0.0046(4)
C3 0.0245(5) 0.0333(5) 0.0271(5) -0.0098(4) 0.0090(4) -0.0072(3)
C4 0.0244(4) 0.0146(4) 0.0176(4) -0.0019(3) 0.0061(3) -0.0009(3)
C5 0.0214(4) 0.0149(4) 0.0165(4) -0.0004(3) 0.0064(3) -0.0002(3)

loop_
_atom_type_symbol
_atom_type_description
_atom_type_scat_dispersion_real
_atom_type_scat_dispersion_imag
_atom_type_scat_source
C C 0.0033 0.0016 'International Tables Vol C Tables 4.2.6.8 and 6.1.1.4'
H H 0.0000 0.0000 'International Tables Vol C Tables 4.2.6.8 and 6.1.1.4'
O O 0.0106 0.0060 'International Tables Vol C Tables 4.2.6.8 and 6.1.1.4'

loop_
_geom_angle_atom_site_label_1
_geom_angle_atom_site_label_2
_geom_angle_atom_site_label_3
_geom_angle
_geom_angle_site_symmetry_1
_geom_angle_site_symmetry_3
C4 O4 H4 109.5 . .
C5 O5 H5 109.5 . .
C2 C1 H1A 109.5 . .
C2 C1 H1B 109.5 . .
H1A C1 H1B 109.5 . .
C2 C1 H1C 109.5 . .
H1A C1 H1C 109.5 . .
H1B C1 H1C 109.5 . .
C1 C2 C3 112.96(9) . .
C1 C2 H2A 109.0 . .
C3 C2 H2A 109.0 . .
C1 C2 H2B 109.0 . .
C3 C2 H2B 109.0 . .
H2A C2 H2B 107.8 . .
C4 C3 C2 113.50(8) . .
C4 C3 H3A 108.9 . .
C2 C3 H3A 108.9 . .
C4 C3 H3B 108.9 . .
C2 C3 H3B 108.9 . .
H3A C3 H3B 107.7 . .
O4 C4 C3 108.94(7) . .
O4 C4 C5 108.23(7) . .
C3 C4 C5 114.57(7) . .
O4 C4 H4A 108.3 . .
C3 C4 H4A 108.3 . .
C5 C4 H4A 108.3 . .
O5 C5 C4 111.78(7) . .
O5 C5 C5 106.56(8) . 3_556
C4 C5 C5 113.75(9) . 3_556
O5 C5 H5A 108.2 . .
C4 C5 H5A 108.2 . .
C5 C5 H5A 108.2 3_556 .

loop_
_geom_bond_atom_site_label_1
_geom_bond_atom_site_label_2
_geom_bond_distance
_geom_bond_site_symmetry_2
O4 C4 1.4386(11) .
O4 H4 0.8300 .
O5 C5 1.4285(10) .
O5 H5 0.8300 .
C1 C2 1.5203(15) .
C1 H1A 0.9700 .
C1 H1B 0.9700 .
C1 H1C 0.9700 .
C2 C3 1.5182(14) .
C2 H2A 0.9800 .
C2 H2B 0.9800 .
C3 C4 1.5169(12) .
C3 H3A 0.9800 .
C3 H3B 0.9800 .
C4 C5 1.5317(12) .
C4 H4A 0.9900 .
C5 C5 1.5314(16) 3_556
C5 H5A 0.9900 .
